data_4069898
loop_
_publ_author_name
'Bleeke, John R.'
'Lutes, Bryn L.'
'Rath, Nigam P.'

_publ_section_title
;
 Synthesis, Structure, Spectroscopy, and Reactivity of
 Thiapentadienyl-Cobalt-Phosphine Complexes(1)
;
_journal_issue 15
_journal_name_full Organometallics
_journal_page_first 4577
_journal_paper_doi 10.1021/om9004912
_journal_volume 28
_journal_year 2009
_chemical_formula_sum 'C14 H27 Co O2 P2 S'
_chemical_formula_weight 380.29
_chemical_name_systematic
; 
 ? 
;
_space_group_IT_number 14
_symmetry_cell_setting monoclinic
_symmetry_space_group_name_Hall '-P 2ybc'
_symmetry_space_group_name_H-M 'P 1 21/c 1'
_atom_sites_solution_hydrogens geom
_atom_sites_solution_primary direct
_atom_sites_solution_secondary difmap
_audit_creation_method SHELXL-97
_cell_angle_alpha 90.00
_cell_angle_beta 115.651(3)
_cell_angle_gamma 90.00
_cell_formula_units_Z 4
_cell_length_a 13.6591(11)
_cell_length_b 11.6484(9)
_cell_length_c 13.3723(10)
_cell_measurement_reflns_used 9653
_cell_measurement_temperature 100(2)
_cell_measurement_theta_max 37.99
_cell_measurement_theta_min 2.41
_cell_volume 1917.9(3)
_computing_cell_refinement 'Bruker SAINT'
_computing_data_collection 'Bruker APEX2'
_computing_data_reduction 'Bruker SAINT'
_computing_molecular_graphics 'Bruker SHELXTL'
_computing_publication_material 'Bruker SHELXTL'
_computing_structure_refinement 'SHELXL-97 (Sheldrick, 2008)'
_computing_structure_solution 'SHELXS-97 (Sheldrick, 2008)'
_diffrn_ambient_temperature 100(2)
_diffrn_measured_fraction_theta_full 1.000
_diffrn_measured_fraction_theta_max 0.989
_diffrn_measurement_device_type 'Bruker APEX-II CCD'
_diffrn_measurement_method '\f and \w scans'
_diffrn_radiation_monochromator graphite
_diffrn_radiation_source 'fine-focus sealed tube'
_diffrn_radiation_type MoK\a
_diffrn_radiation_wavelength 0.71073
_diffrn_reflns_av_R_equivalents 0.0248
_diffrn_reflns_av_sigmaI/netI 0.0215
_diffrn_reflns_limit_h_max 23
_diffrn_reflns_limit_h_min -23
_diffrn_reflns_limit_k_max 14
_diffrn_reflns_limit_k_min -20
_diffrn_reflns_limit_l_max 23
_diffrn_reflns_limit_l_min -23
_diffrn_reflns_number 48979
_diffrn_reflns_theta_full 25.00
_diffrn_reflns_theta_max 38.03
_diffrn_reflns_theta_min 1.65
_exptl_absorpt_coefficient_mu 1.169
_exptl_absorpt_correction_T_max 0.7667
_exptl_absorpt_correction_T_min 0.7082
_exptl_absorpt_correction_type multi-scan
_exptl_absorpt_process_details 'sadabs v2008/1'
_exptl_crystal_colour orange
_exptl_crystal_density_diffrn 1.317
_exptl_crystal_density_meas ?
_exptl_crystal_density_method 'not measured'
_exptl_crystal_description irregular
_exptl_crystal_F_000 800
_exptl_crystal_size_max 0.32
_exptl_crystal_size_mid 0.31
_exptl_crystal_size_min 0.24
_refine_diff_density_max 0.598
_refine_diff_density_min -0.327
_refine_diff_density_rms 0.058
_refine_ls_extinction_method none
_refine_ls_goodness_of_fit_ref 1.024
_refine_ls_hydrogen_treatment mixed
_refine_ls_matrix_type full
_refine_ls_number_parameters 201
_refine_ls_number_reflns 10361
_refine_ls_number_restraints 1
_refine_ls_restrained_S_all 1.024
_refine_ls_R_factor_all 0.0350
_refine_ls_R_factor_gt 0.0240
_refine_ls_shift/su_max 0.002
_refine_ls_shift/su_mean 0.000
_refine_ls_structure_factor_coef Fsqd
_refine_ls_weighting_details 'calc w=1/[\s^2^(Fo^2^)+(0.0278P)^2^+0.3535P] where P=(Fo^2^+2Fc^2^)/3'
_refine_ls_weighting_scheme calc
_refine_ls_wR_factor_gt 0.0579
_refine_ls_wR_factor_ref 0.0629
_reflns_number_gt 8459
_reflns_number_total 10361
_reflns_threshold_expression >2sigma(I)
_cod_data_source_file om9004912_si_002.cif
_cod_data_source_block j12509
_cod_depositor_comments
;
The following automatic conversions were performed:

'_symmetry_cell_setting' value 'Monoclinic' changed to 'monoclinic'
according to /home/saulius/struct/CIF-dictionaries/cif_core.dic
dictionary named 'cif_core.dic' version 2.4.2 from 2011-04-26.

Automatic conversion script
Id: cif_fix_values 1715 2011-07-08 13:25:40Z adriana 

The following automatic conversions were performed:

'_exptl_crystal_density_meas' value 'no' was changed to '?' - the
value is perceived as not measured.

Automatic conversion script
Id: cif_fix_values 3008 2015-01-20 13:52:24Z robertas 
;
_cod_original_sg_symbol_H-M P2~1~/c
_cod_database_code 4069898

loop_
_symmetry_equiv_pos_as_xyz
'x, y, z'
'-x, y+1/2, -z+1/2'
'-x, -y, -z'
'x, -y-1/2, z-1/2'

loop_
_atom_site_label
_atom_site_type_symbol
_atom_site_fract_x
_atom_site_fract_y
_atom_site_fract_z
_atom_site_U_iso_or_equiv
_atom_site_adp_type
_atom_site_occupancy
_atom_site_symmetry_multiplicity
_atom_site_calc_flag
_atom_site_refinement_flags
Co1 Co 0.719689(7) 0.118690(8) 0.750541(8) 0.01263(2) Uani 1 1 d .
S1 S 0.673859(15) -0.059216(15) 0.665919(15) 0.01741(4) Uani 1 1 d .
P1 P 0.572083(15) 0.110225(17) 0.775283(16) 0.01617(4) Uani 1 1 d .
P2 P 0.863170(16) 0.114020(15) 0.718763(17) 0.01604(4) Uani 1 1 d .
O1 O 0.85137(6) 0.13080(7) 0.98778(6) 0.03587(16) Uani 1 1 d .
O2 O 0.64267(6) 0.32447(6) 0.61752(6) 0.02878(13) Uani 1 1 d .
C1 C 0.82646(7) -0.46702(7) 0.81137(8) 0.02334(14) Uani 1 1 d D
C2 C 0.82230(6) -0.35434(6) 0.83029(6) 0.01713(12) Uani 1 1 d .
C3 C 0.76116(6) -0.27355(6) 0.74071(6) 0.01602(11) Uani 1 1 d .
C4 C 0.74745(6) -0.16291(6) 0.76311(6) 0.01610(11) Uani 1 1 d .
C5 C 0.88210(7) -0.30916(7) 0.94658(7) 0.02405(15) Uani 1 1 d .
H5A H 0.9233 -0.3716 0.9960 0.036 Uiso 1 1 calc R
H5B H 0.8298 -0.2782 0.9717 0.036 Uiso 1 1 calc R
H5C H 0.9321 -0.2482 0.9478 0.036 Uiso 1 1 calc R
C6 C 0.71433(7) -0.31737(7) 0.62359(7) 0.02393(15) Uani 1 1 d .
H6A H 0.6557 -0.3717 0.6121 0.036 Uiso 1 1 calc R
H6B H 0.7713 -0.3561 0.6102 0.036 Uiso 1 1 calc R
H6C H 0.6855 -0.2529 0.5720 0.036 Uiso 1 1 calc R
C7 C 0.79928(6) 0.12281(7) 0.89352(7) 0.02004(13) Uani 1 1 d .
C8 C 0.67130(6) 0.24007(6) 0.66683(6) 0.01857(12) Uani 1 1 d .
C11 C 0.57159(7) -0.00093(7) 0.86973(7) 0.02370(15) Uani 1 1 d .
H11A H 0.6254 0.0174 0.9451 0.036 Uiso 1 1 calc R
H11B H 0.5897 -0.0748 0.8469 0.036 Uiso 1 1 calc R
H11C H 0.4994 -0.0056 0.8683 0.036 Uiso 1 1 calc R
C12 C 0.44783(7) 0.08914(10) 0.65084(8) 0.02994(18) Uani 1 1 d .
H12A H 0.3864 0.0857 0.6701 0.045 Uiso 1 1 calc R
H12B H 0.4523 0.0171 0.6152 0.045 Uiso 1 1 calc R
H12C H 0.4375 0.1532 0.5997 0.045 Uiso 1 1 calc R
C13 C 0.54694(7) 0.23971(8) 0.83545(8) 0.02589(16) Uani 1 1 d .
H13A H 0.5469 0.3061 0.7904 0.039 Uiso 1 1 calc R
H13B H 0.6041 0.2492 0.9111 0.039 Uiso 1 1 calc R
H13C H 0.4762 0.2339 0.8375 0.039 Uiso 1 1 calc R
C21 C 0.94091(7) 0.24586(7) 0.75133(7) 0.02174(13) Uani 1 1 d .
H21A H 0.9625 0.2659 0.8292 0.033 Uiso 1 1 calc R
H21B H 0.8964 0.3077 0.7036 0.033 Uiso 1 1 calc R
H21C H 1.0059 0.2353 0.7388 0.033 Uiso 1 1 calc R
C22 C 0.84010(9) 0.08782(9) 0.57710(8) 0.03078(19) Uani 1 1 d .
H22A H 0.9099 0.0858 0.5728 0.046 Uiso 1 1 calc R
H22B H 0.7950 0.1494 0.5294 0.046 Uiso 1 1 calc R
H22C H 0.8029 0.0141 0.5522 0.046 Uiso 1 1 calc R
C23 C 0.96378(8) 0.00912(8) 0.79879(10) 0.0340(2) Uani 1 1 d .
H23A H 0.9318 -0.0678 0.7818 0.051 Uiso 1 1 calc R
H23B H 0.9887 0.0249 0.8780 0.051 Uiso 1 1 calc R
H23C H 1.0255 0.0133 0.7800 0.051 Uiso 1 1 calc R
H1A H 0.7885(9) -0.4975(11) 0.7381(9) 0.030(3) Uiso 1 1 d D
H1B H 0.8661(10) -0.5201(10) 0.8698(9) 0.028(3) Uiso 1 1 d D
H4 H 0.7744(8) -0.1388(9) 0.8349(9) 0.012(2) Uiso 1 1 d .

loop_
_atom_site_aniso_label
_atom_site_aniso_U_11
_atom_site_aniso_U_22
_atom_site_aniso_U_33
_atom_site_aniso_U_23
_atom_site_aniso_U_13
_atom_site_aniso_U_12
Co1 0.01268(4) 0.01123(4) 0.01429(4) 0.00099(3) 0.00613(3) 0.00165(3)
S1 0.01912(8) 0.01346(7) 0.01768(7) -0.00059(5) 0.00611(6) -0.00123(5)
P1 0.01345(7) 0.01945(8) 0.01609(8) 0.00300(6) 0.00684(6) 0.00232(6)
P2 0.01704(8) 0.01140(7) 0.02319(9) -0.00033(6) 0.01199(7) 0.00068(5)
O1 0.0304(4) 0.0483(4) 0.0197(3) -0.0049(3) 0.0022(3) 0.0070(3)
O2 0.0381(4) 0.0205(3) 0.0305(3) 0.0100(2) 0.0174(3) 0.0095(2)
C1 0.0286(4) 0.0158(3) 0.0299(4) 0.0010(3) 0.0166(3) 0.0019(3)
C2 0.0178(3) 0.0152(3) 0.0209(3) 0.0008(2) 0.0108(3) -0.0003(2)
C3 0.0165(3) 0.0147(3) 0.0183(3) -0.0018(2) 0.0089(2) -0.0014(2)
C4 0.0172(3) 0.0140(3) 0.0171(3) -0.0007(2) 0.0074(2) -0.0018(2)
C5 0.0282(4) 0.0213(3) 0.0197(3) 0.0018(3) 0.0076(3) 0.0011(3)
C6 0.0288(4) 0.0218(3) 0.0196(3) -0.0050(3) 0.0090(3) 0.0026(3)
C7 0.0175(3) 0.0212(3) 0.0203(3) -0.0010(2) 0.0072(3) 0.0034(2)
C8 0.0205(3) 0.0172(3) 0.0202(3) 0.0018(2) 0.0109(3) 0.0032(2)
C11 0.0272(4) 0.0229(4) 0.0247(4) 0.0036(3) 0.0148(3) -0.0021(3)
C12 0.0150(3) 0.0465(5) 0.0239(4) 0.0017(4) 0.0042(3) 0.0019(3)
C13 0.0271(4) 0.0247(4) 0.0321(4) 0.0033(3) 0.0188(3) 0.0087(3)
C21 0.0210(3) 0.0176(3) 0.0278(4) -0.0016(3) 0.0116(3) -0.0037(2)
C22 0.0383(5) 0.0317(4) 0.0340(4) -0.0136(4) 0.0265(4) -0.0110(4)
C23 0.0238(4) 0.0224(4) 0.0632(7) 0.0157(4) 0.0257(4) 0.0103(3)

loop_
_atom_type_symbol
_atom_type_description
_atom_type_scat_dispersion_real
_atom_type_scat_dispersion_imag
_atom_type_scat_source
C C 0.0033 0.0016 'International Tables Vol C Tables 4.2.6.8 and 6.1.1.4'
H H 0.0000 0.0000 'International Tables Vol C Tables 4.2.6.8 and 6.1.1.4'
O O 0.0106 0.0060 'International Tables Vol C Tables 4.2.6.8 and 6.1.1.4'
P P 0.1023 0.0942 'International Tables Vol C Tables 4.2.6.8 and 6.1.1.4'
S S 0.1246 0.1234 'International Tables Vol C Tables 4.2.6.8 and 6.1.1.4'
Co Co 0.3494 0.9721 'International Tables Vol C Tables 4.2.6.8 and 6.1.1.4'

loop_
_geom_angle_atom_site_label_1
_geom_angle_atom_site_label_2
_geom_angle_atom_site_label_3
_geom_angle
C7 Co1 C8 124.34(4)
C7 Co1 P2 91.61(3)
C8 Co1 P2 91.03(3)
C7 Co1 P1 90.77(3)
C8 Co1 P1 90.90(3)
P2 Co1 P1 175.384(9)
C7 Co1 S1 117.98(3)
C8 Co1 S1 117.68(3)
P2 Co1 S1 87.594(8)
P1 Co1 S1 87.797(8)
C4 S1 Co1 108.06(3)
C12 P1 C11 105.04(5)
C12 P1 C13 103.84(5)
C11 P1 C13 103.12(4)
C12 P1 Co1 115.32(3)
C11 P1 Co1 114.88(3)
C13 P1 Co1 113.27(3)
C23 P2 C22 104.48(5)
C23 P2 C21 102.42(4)
C22 P2 C21 102.33(4)
C23 P2 Co1 114.83(3)
C22 P2 Co1 116.45(3)
C21 P2 Co1 114.55(3)
C2 C1 H1A 120.5(8)
C2 C1 H1B 122.2(7)
H1A C1 H1B 117.3(11)
C1 C2 C3 121.93(7)
C1 C2 C5 119.24(7)
C3 C2 C5 118.83(6)
C4 C3 C2 120.94(7)
C4 C3 C6 121.12(7)
C2 C3 C6 117.93(6)
C3 C4 S1 125.86(6)
C3 C4 H4 119.7(6)
S1 C4 H4 114.4(6)
C2 C5 H5A 109.5
C2 C5 H5B 109.5
H5A C5 H5B 109.5
C2 C5 H5C 109.5
H5A C5 H5C 109.5
H5B C5 H5C 109.5
C3 C6 H6A 109.5
C3 C6 H6B 109.5
H6A C6 H6B 109.5
C3 C6 H6C 109.5
H6A C6 H6C 109.5
H6B C6 H6C 109.5
O1 C7 Co1 176.93(8)
O2 C8 Co1 175.63(8)
P1 C11 H11A 109.5
P1 C11 H11B 109.5
H11A C11 H11B 109.5
P1 C11 H11C 109.5
H11A C11 H11C 109.5
H11B C11 H11C 109.5
P1 C12 H12A 109.5
P1 C12 H12B 109.5
H12A C12 H12B 109.5
P1 C12 H12C 109.5
H12A C12 H12C 109.5
H12B C12 H12C 109.5
P1 C13 H13A 109.5
P1 C13 H13B 109.5
H13A C13 H13B 109.5
P1 C13 H13C 109.5
H13A C13 H13C 109.5
H13B C13 H13C 109.5
P2 C21 H21A 109.5
P2 C21 H21B 109.5
H21A C21 H21B 109.5
P2 C21 H21C 109.5
H21A C21 H21C 109.5
H21B C21 H21C 109.5
P2 C22 H22A 109.5
P2 C22 H22B 109.5
H22A C22 H22B 109.5
P2 C22 H22C 109.5
H22A C22 H22C 109.5
H22B C22 H22C 109.5
P2 C23 H23A 109.5
P2 C23 H23B 109.5
H23A C23 H23B 109.5
P2 C23 H23C 109.5
H23A C23 H23C 109.5
H23B C23 H23C 109.5

loop_
_geom_bond_atom_site_label_1
_geom_bond_atom_site_label_2
_geom_bond_distance
Co1 C7 1.7436(8)
Co1 C8 1.7460(8)
Co1 P2 2.1784(3)
Co1 P1 2.1821(3)
Co1 S1 2.3138(3)
S1 C4 1.7399(8)
P1 C12 1.8068(9)
P1 C11 1.8107(8)
P1 C13 1.8109(9)
P2 C23 1.8038(9)
P2 C22 1.8067(9)
P2 C21 1.8097(8)
O1 C7 1.1521(10)
O2 C8 1.1537(9)
C1 C2 1.3426(11)
C1 H1A 0.957(11)
C1 H1B 0.959(11)
C2 C3 1.4670(10)
C2 C5 1.5043(11)
C3 C4 1.3544(10)
C3 C6 1.5018(10)
C4 H4 0.911(10)
C5 H5A 0.9800
C5 H5B 0.9800
C5 H5C 0.9800
C6 H6A 0.9800
C6 H6B 0.9800
C6 H6C 0.9800
C11 H11A 0.9800
C11 H11B 0.9800
C11 H11C 0.9800
C12 H12A 0.9800
C12 H12B 0.9800
C12 H12C 0.9800
C13 H13A 0.9800
C13 H13B 0.9800
C13 H13C 0.9800
C21 H21A 0.9800
C21 H21B 0.9800
C21 H21C 0.9800
C22 H22A 0.9800
C22 H22B 0.9800
C22 H22C 0.9800
C23 H23A 0.9800
C23 H23B 0.9800
C23 H23C 0.9800

loop_
_geom_torsion_atom_site_label_1
_geom_torsion_atom_site_label_2
_geom_torsion_atom_site_label_3
_geom_torsion_atom_site_label_4
_geom_torsion
C7 Co1 S1 C4 -8.79(4)
C8 Co1 S1 C4 171.66(4)
P2 Co1 S1 C4 81.76(3)
P1 Co1 S1 C4 -98.49(3)
C7 Co1 P1 C12 -174.13(5)
C8 Co1 P1 C12 61.51(5)
P2 Co1 P1 C12 -53.15(12)
S1 Co1 P1 C12 -56.15(4)
C7 Co1 P1 C11 -51.72(4)
C8 Co1 P1 C11 -176.08(4)
P2 Co1 P1 C11 69.26(11)
S1 Co1 P1 C11 66.25(3)
C7 Co1 P1 C13 66.43(4)
C8 Co1 P1 C13 -57.93(4)
P2 Co1 P1 C13 -172.59(11)
S1 Co1 P1 C13 -175.59(3)
C7 Co1 P2 C23 48.85(5)
C8 Co1 P2 C23 173.25(5)
P1 Co1 P2 C23 -72.10(12)
S1 Co1 P2 C23 -69.09(5)
C7 Co1 P2 C22 171.38(5)
C8 Co1 P2 C22 -64.22(5)
P1 Co1 P2 C22 50.43(12)
S1 Co1 P2 C22 53.44(4)
C7 Co1 P2 C21 -69.31(4)
C8 Co1 P2 C21 55.08(4)
P1 Co1 P2 C21 169.74(10)
S1 Co1 P2 C21 172.75(3)
C1 C2 C3 C4 172.22(7)
C5 C2 C3 C4 -7.87(10)
C1 C2 C3 C6 -7.77(11)
C5 C2 C3 C6 172.13(7)
C2 C3 C4 S1 -178.02(5)
C6 C3 C4 S1 1.98(11)
Co1 S1 C4 C3 -165.16(6)
C8 Co1 C7 O1 3.8(15)
P2 Co1 C7 O1 96.2(14)
P1 Co1 C7 O1 -87.8(14)
S1 Co1 C7 O1 -176(92)
C7 Co1 C8 O2 0.5(9)
P2 Co1 C8 O2 -92.2(9)
P1 Co1 C8 O2 92.0(9)
S1 Co1 C8 O2 -180(100)
